data_4322729
loop_
_publ_author_name
'Frederick A. Villamena'
'Michael H. Dickman'
'DeLanson R. Crist'

_publ_section_title
;
 Stabilization of a Nitroxide with a \b-Hydrogen by Metals: Structure and
 Magnetic Properties of Adducts of
 N-Oxy-N-tert-butyl-(2-pyridyl)phenylmethanamine with Mn(II), Ni(II), and
 Co(II) Hexafluoroacetylacetonates
;
_journal_name_full 'Inorganic Chemistry'
_journal_page_first 1454
_journal_page_last 1457
_journal_paper_doi 10.1021/ic971215l
_journal_volume 37
_journal_year 1998
_chemical_formula_sum 'C26 H21 Co F12 N2 O5'
_chemical_formula_weight 728.38
_chemical_name_systematic
; 
 ? 
;
_space_group_IT_number 2
_symmetry_cell_setting triclinic
_symmetry_space_group_name_Hall '-P 1'
_symmetry_space_group_name_H-M 'P -1'
_atom_sites_solution_hydrogens difmap
_atom_sites_solution_primary direct
_atom_sites_solution_secondary difmap
_audit_creation_method SHELXL
_cell_angle_alpha 92.7800(10)
_cell_angle_beta 101.3300(10)
_cell_angle_gamma 101.0400(10)
_cell_formula_units_Z 2
_cell_length_a 7.9319(4)
_cell_length_b 11.4766(6)
_cell_length_c 17.3951(8)
_cell_measurement_reflns_used 8192
_cell_measurement_temperature 173(2)
_cell_measurement_theta_max 28.34
_cell_measurement_theta_min 1.20
_cell_volume 1517.79(13)
_computing_cell_refinement 'Siemens SAINT'
_computing_data_collection 'Siemens SMART'
_computing_data_reduction 'Siemens SAINT'
_computing_molecular_graphics 'Siemens SHELXTL'
_computing_publication_material 'Siemens SHELXTL'
_computing_structure_refinement 'SHELXL-93 (Sheldrick, 1993)'
_computing_structure_solution 'SHELXS-86 (Sheldrick, 1990)'
_diffrn_ambient_temperature 173(2)
_diffrn_measurement_device 'Siemens SMART CCD'
_diffrn_measurement_method '\w scans'
_diffrn_radiation_monochromator graphite
_diffrn_radiation_source 'normal-focus sealed tube'
_diffrn_radiation_type MoK\a
_diffrn_radiation_wavelength 0.71073
_diffrn_reflns_av_R_equivalents 0.0282
_diffrn_reflns_av_sigmaI/netI 0.0373
_diffrn_reflns_limit_h_max 10
_diffrn_reflns_limit_h_min -10
_diffrn_reflns_limit_k_max 15
_diffrn_reflns_limit_k_min -14
_diffrn_reflns_limit_l_max 22
_diffrn_reflns_limit_l_min -22
_diffrn_reflns_number 12567
_diffrn_reflns_theta_max 28.34
_diffrn_reflns_theta_min 1.20
_diffrn_standards_decay_% 0.0
_exptl_absorpt_coefficient_mu 0.678
_exptl_absorpt_correction_T_max 0.928
_exptl_absorpt_correction_T_min 0.795
_exptl_absorpt_correction_type empirical
_exptl_crystal_colour Red
_exptl_crystal_density_diffrn 1.594
_exptl_crystal_density_meas ?
_exptl_crystal_description Block
_exptl_crystal_F_000 732
_exptl_crystal_size_max 0.40
_exptl_crystal_size_mid 0.22
_exptl_crystal_size_min 0.16
_refine_diff_density_max 0.774
_refine_diff_density_min -0.632
_refine_diff_density_rms 0.067
_refine_ls_extinction_method none
_refine_ls_goodness_of_fit_all 1.042
_refine_ls_goodness_of_fit_obs 1.062
_refine_ls_hydrogen_treatment refall
_refine_ls_matrix_type full
_refine_ls_number_parameters 499
_refine_ls_number_reflns 7031
_refine_ls_number_restraints 0
_refine_ls_restrained_S_all 1.042
_refine_ls_restrained_S_obs 1.062
_refine_ls_R_factor_all 0.0616
_refine_ls_R_factor_obs 0.0504
_refine_ls_shift/esd_max -0.004
_refine_ls_shift/esd_mean 0.000
_refine_ls_structure_factor_coef Fsqd
_refine_ls_weighting_details 'w=1/[\s^2^(Fo^2^)+(0.0516P)^2^+1.8800P] where P=(Fo^2^+2Fc^2^)/3'
_refine_ls_weighting_scheme calc
_refine_ls_wR_factor_all 0.1299
_refine_ls_wR_factor_obs 0.1211
_reflns_number_observed 5962
_reflns_number_total 7031
_reflns_observed_criterion >2sigma(I)
_cod_data_source_file ic971215l_3.cif
_cod_data_source_block coni
_cod_depositor_comments
;
The following automatic conversions were performed:

'_exptl_crystal_density_meas' value 'not measured' was changed to '?'
- the value is perceived as not measured.

Automatic conversion script
Id: cif_fix_values 3008 2015-01-20 13:52:24Z robertas 

The following automatic conversions were performed:

'_refine_ls_weighting_scheme' value 'calc
w=1/[\s^2^(Fo^2^)+(0.0516P)^2^+1.8800P] where P=(Fo^2^+2Fc^2^)/3' was
changed to 'calc'. New tag '_refine_ls_weighting_details' was
created. The value of the new tag was set to
'w=1/[\s^2^(Fo^2^)+(0.0516P)^2^+1.8800P] where P=(Fo^2^+2Fc^2^)/3'.

Automatic conversion script
Id: cif_fix_values 3143 2015-03-26 13:38:13Z robertas 
;
_cod_database_code 4322729

loop_
_symmetry_equiv_pos_as_xyz
'x, y, z'
'-x, -y, -z'

loop_
_atom_site_aniso_label
_atom_site_aniso_U_11
_atom_site_aniso_U_22
_atom_site_aniso_U_33
_atom_site_aniso_U_23
_atom_site_aniso_U_13
_atom_site_aniso_U_12
Co1 0.0260(2) 0.0227(2) 0.0304(2) 0.00509(12) 0.00130(12) 0.00343(12)
N1 0.0224(10) 0.0331(11) 0.0318(11) 0.0078(9) 0.0032(8) 0.0068(8)
N2 0.0283(10) 0.0230(9) 0.0288(10) 0.0050(8) 0.0068(8) 0.0056(8)
O1 0.0235(8) 0.0241(8) 0.0339(9) 0.0065(7) 0.0046(7) 0.0054(6)
O2 0.0384(10) 0.0333(10) 0.0358(10) 0.0057(8) -0.0020(8) 0.0048(8)
O3 0.0398(11) 0.0339(10) 0.0428(11) 0.0025(8) 0.0035(8) 0.0117(8)
O4 0.0311(10) 0.0297(9) 0.0478(11) 0.0099(8) -0.0009(8) 0.0000(7)
O5 0.0337(9) 0.0249(8) 0.0334(9) 0.0072(7) -0.0001(7) 0.0026(7)
C1 0.0241(12) 0.041(2) 0.045(2) 0.0110(12) 0.0044(11) 0.0035(11)
C2 0.0230(13) 0.063(2) 0.049(2) 0.0156(15) 0.0091(12) 0.0127(13)
C3 0.0309(14) 0.059(2) 0.056(2) 0.004(2) 0.0126(13) 0.0212(14)
C4 0.0338(14) 0.042(2) 0.050(2) 0.0010(13) 0.0093(12) 0.0154(12)
C5 0.0238(11) 0.0336(13) 0.0285(12) 0.0061(10) 0.0027(9) 0.0086(10)
C6 0.0286(12) 0.0239(11) 0.0312(12) 0.0053(9) 0.0071(9) 0.0069(9)
C7 0.0253(11) 0.0287(12) 0.0313(12) -0.0002(9) 0.0109(9) 0.0038(9)
C8 0.0276(12) 0.0326(13) 0.0322(13) 0.0002(10) 0.0075(10) 0.0034(10)
C9 0.0316(13) 0.046(2) 0.0317(13) 0.0025(12) 0.0068(11) 0.0064(12)
C10 0.0335(14) 0.057(2) 0.0340(14) -0.0080(13) 0.0054(12) -0.0025(13)
C11 0.049(2) 0.039(2) 0.048(2) -0.0088(13) 0.0098(14) -0.0090(14)
C12 0.044(2) 0.0301(14) 0.0401(15) 0.0004(11) 0.0119(12) -0.0002(11)
C13 0.0401(14) 0.0309(13) 0.0285(12) 0.0072(10) 0.0095(10) 0.0062(11)
C14 0.057(2) 0.035(2) 0.046(2) 0.0066(13) 0.023(2) -0.0014(14)
C15 0.056(2) 0.055(2) 0.038(2) 0.0134(15) -0.0001(14) 0.017(2)
C16 0.057(2) 0.041(2) 0.0333(14) 0.0032(12) 0.0182(14) 0.0056(14)
C17 0.051(2) 0.066(2) 0.037(2) 0.0048(15) -0.0050(14) -0.006(2)
C18 0.0406(15) 0.0376(15) 0.0325(13) 0.0048(11) 0.0004(11) -0.0049(12)
C19 0.061(2) 0.040(2) 0.041(2) -0.0060(13) 0.0034(14) 0.0031(15)
C20 0.053(2) 0.0346(15) 0.043(2) 0.0014(12) 0.0153(13) 0.0101(13)
C21 0.085(3) 0.053(2) 0.063(2) -0.002(2) 0.022(2) 0.030(2)
C22 0.048(2) 0.035(2) 0.076(2) 0.014(2) 0.003(2) -0.0020(14)
C23 0.0355(14) 0.0250(12) 0.0437(15) 0.0050(11) 0.0099(11) 0.0009(10)
C24 0.0414(15) 0.0242(12) 0.0423(15) 0.0102(11) 0.0075(12) 0.0051(11)
C25 0.0344(13) 0.0296(12) 0.0313(12) 0.0073(10) 0.0076(10) 0.0075(10)
C26 0.042(2) 0.0370(15) 0.047(2) 0.0140(13) -0.0021(13) 0.0063(12)
F1 0.121(2) 0.100(2) 0.0625(15) -0.0236(14) -0.042(2) 0.015(2)
F2 0.0392(12) 0.193(3) 0.0620(15) 0.030(2) -0.0049(10) -0.001(2)
F3 0.079(2) 0.095(2) 0.0633(14) 0.0376(13) -0.0174(12) 0.0003(14)
F4 0.082(2) 0.094(2) 0.177(3) 0.001(2) 0.043(2) 0.049(2)
F5 0.220(4) 0.076(2) 0.104(2) 0.038(2) 0.072(2) 0.097(2)
F6 0.139(3) 0.076(2) 0.102(2) -0.037(2) 0.005(2) 0.053(2)
F7 0.232(5) 0.108(2) 0.103(2) -0.057(2) 0.066(3) -0.121(3)
F8 0.0677(14) 0.0416(11) 0.128(2) 0.0363(13) 0.0128(14) -0.0078(10)
F9 0.0425(13) 0.071(2) 0.230(4) 0.056(2) 0.021(2) -0.0013(12)
F10 0.070(2) 0.194(4) 0.115(2) -0.056(2) -0.035(2) 0.080(2)
F11 0.076(2) 0.174(3) 0.114(2) 0.112(2) -0.035(2) -0.028(2)
F12 0.108(2) 0.0596(14) 0.084(2) 0.0010(12) -0.060(2) 0.0089(14)

loop_
_atom_site_label
_atom_site_type_symbol
_atom_site_fract_x
_atom_site_fract_y
_atom_site_fract_z
_atom_site_U_iso_or_equiv
_atom_site_thermal_displace_type
_atom_site_occupancy
_atom_site_calc_flag
_atom_site_refinement_flags
_atom_site_disorder_group
Co1 Co 0.35374(4) 0.31738(3) 0.24820(2) 0.02716(11) Uani 1 d . .
N1 N 0.2085(3) 0.4401(2) 0.28494(12) 0.0291(4) Uani 1 d . .
N2 N 0.5079(3) 0.5565(2) 0.22937(12) 0.0264(4) Uani 1 d . .
O1 O 0.5449(2) 0.45589(15) 0.24898(10) 0.0272(3) Uani 1 d . .
O2 O 0.2101(3) 0.3168(2) 0.13658(11) 0.0375(4) Uani 1 d . .
O3 O 0.4850(3) 0.2017(2) 0.20216(12) 0.0390(4) Uani 1 d . .
O4 O 0.1751(2) 0.1694(2) 0.26409(12) 0.0381(4) Uani 1 d . .
O5 O 0.5004(2) 0.2907(2) 0.35565(10) 0.0320(4) Uani 1 d . .
C1 C 0.0465(3) 0.3916(3) 0.2971(2) 0.0375(6) Uani 1 d . .
C2 C -0.0610(4) 0.4567(3) 0.3245(2) 0.0439(7) Uani 1 d . .
C3 C -0.0043(4) 0.5785(3) 0.3397(2) 0.0466(7) Uani 1 d . .
C4 C 0.1581(4) 0.6308(3) 0.3260(2) 0.0407(6) Uani 1 d . .
C5 C 0.2607(3) 0.5585(2) 0.29851(14) 0.0285(5) Uani 1 d . .
C6 C 0.4402(3) 0.6230(2) 0.28612(15) 0.0275(5) Uani 1 d . .
C7 C 0.5712(3) 0.6579(2) 0.36437(14) 0.0281(5) Uani 1 d . .
C8 C 0.6025(3) 0.5746(2) 0.4179(2) 0.0311(5) Uani 1 d . .
C9 C 0.7226(4) 0.6090(3) 0.4889(2) 0.0368(6) Uani 1 d . .
C10 C 0.8103(4) 0.7265(3) 0.5069(2) 0.0436(7) Uani 1 d . .
C11 C 0.7794(4) 0.8096(3) 0.4544(2) 0.0480(8) Uani 1 d . .
C12 C 0.6597(4) 0.7761(3) 0.3828(2) 0.0387(6) Uani 1 d . .
C13 C 0.5369(4) 0.6004(2) 0.15257(15) 0.0328(5) Uani 1 d . .
C14 C 0.6751(5) 0.7168(3) 0.1706(2) 0.0457(7) Uani 1 d . .
C15 C 0.3629(5) 0.6202(3) 0.1056(2) 0.0496(8) Uani 1 d . .
C16 C 0.6053(5) 0.5066(3) 0.1095(2) 0.0432(7) Uani 1 d . .
C17 C 0.0330(5) 0.2365(3) 0.0152(2) 0.0558(9) Uani 1 d . .
C18 C 0.1864(4) 0.2329(3) 0.0838(2) 0.0396(6) Uani 1 d . .
C19 C 0.2778(5) 0.1418(3) 0.0809(2) 0.0495(8) Uani 1 d . .
C20 C 0.4196(4) 0.1340(3) 0.1409(2) 0.0429(7) Uani 1 d . .
C21 C 0.5082(6) 0.0269(4) 0.1351(2) 0.0643(10) Uani 1 d . .
C22 C 0.0652(5) -0.0234(3) 0.2920(2) 0.0557(9) Uani 1 d . .
C23 C 0.2116(4) 0.0889(2) 0.3070(2) 0.0352(6) Uani 1 d . .
C24 C 0.3612(4) 0.0900(2) 0.3634(2) 0.0361(6) Uani 1 d . .
C25 C 0.4940(3) 0.1923(2) 0.38354(15) 0.0314(5) Uani 1 d . .
C26 C 0.6538(4) 0.1853(3) 0.4477(2) 0.0434(7) Uani 1 d . .
F1 F 0.0077(4) 0.1497(3) -0.0415(2) 0.1053(10) Uani 1 d . .
F2 F -0.1129(3) 0.2335(3) 0.03897(15) 0.1029(11) Uani 1 d . .
F3 F 0.0638(3) 0.3356(2) -0.01942(14) 0.0850(8) Uani 1 d . .
F4 F 0.6737(4) 0.0604(3) 0.1341(2) 0.1116(11) Uani 1 d . .
F5 F 0.5010(6) -0.0343(3) 0.1964(2) 0.1179(13) Uani 1 d . .
F6 F 0.4376(5) -0.0485(3) 0.0717(2) 0.1057(11) Uani 1 d . .
F7 F 0.0484(6) -0.0764(3) 0.2250(2) 0.167(2) Uani 1 d . .
F8 F 0.0849(3) -0.0999(2) 0.3457(2) 0.0819(8) Uani 1 d . .
F9 F -0.0883(3) 0.0033(2) 0.2965(2) 0.1161(13) Uani 1 d . .
F10 F 0.7644(4) 0.1379(4) 0.4186(2) 0.1290(15) Uani 1 d . .
F11 F 0.6154(4) 0.1232(3) 0.5045(2) 0.133(2) Uani 1 d . .
F12 F 0.7411(4) 0.2890(2) 0.4810(2) 0.0965(10) Uani 1 d . .
H1 H 0.0104(42) 0.3092(30) 0.2856(18) 0.040(8) Uiso 1 d . .
H2 H -0.1701(50) 0.4180(32) 0.3315(21) 0.053(10) Uiso 1 d . .
H3 H -0.0707(52) 0.6269(34) 0.3578(22) 0.062(11) Uiso 1 d . .
H4 H 0.1996(47) 0.7145(33) 0.3360(20) 0.053(10) Uiso 1 d . .
H6 H 0.4225(37) 0.6921(26) 0.2638(16) 0.030(7) Uiso 1 d . .
H8 H 0.5476(42) 0.4970(29) 0.4077(18) 0.039(8) Uiso 1 d . .
H9 H 0.7456(46) 0.5532(31) 0.5244(20) 0.050(10) Uiso 1 d . .
H10 H 0.8946(45) 0.7457(30) 0.5565(20) 0.047(9) Uiso 1 d . .
H11 H 0.8319(48) 0.8875(34) 0.4649(21) 0.053(10) Uiso 1 d . .
H12 H 0.6334(41) 0.8311(29) 0.3467(19) 0.040(8) Uiso 1 d . .
H14A H 0.7841(53) 0.6978(34) 0.1973(22) 0.058(11) Uiso 1 d . .
H14B H 0.6298(43) 0.7723(30) 0.1983(19) 0.042(9) Uiso 1 d . .
H14C H 0.6868(48) 0.7462(33) 0.1162(22) 0.060(11) Uiso 1 d . .
H15A H 0.3722(49) 0.6494(33) 0.0533(23) 0.061(11) Uiso 1 d . .
H15B H 0.3162(48) 0.6832(34) 0.1310(21) 0.054(10) Uiso 1 d . .
H15C H 0.2744(47) 0.5499(33) 0.0958(20) 0.047(9) Uiso 1 d . .
H16A H 0.5180(48) 0.4354(33) 0.0963(20) 0.051(10) Uiso 1 d . .
H16B H 0.7163(50) 0.4916(32) 0.1421(21) 0.054(10) Uiso 1 d . .
H16C H 0.6246(45) 0.5400(31) 0.0588(21) 0.051(9) Uiso 1 d . .
H19 H 0.2347(53) 0.0896(36) 0.0359(24) 0.067(12) Uiso 1 d . .
H24 H 0.3676(44) 0.0244(31) 0.3886(19) 0.046(9) Uiso 1 d . .

loop_
_atom_type_symbol
_atom_type_description
_atom_type_scat_dispersion_real
_atom_type_scat_dispersion_imag
_atom_type_scat_source
C C 0.0033 0.0016 'International Tables Vol C Tables 4.2.6.8 and 6.1.1.4'
H H 0.0000 0.0000 'International Tables Vol C Tables 4.2.6.8 and 6.1.1.4'
N N 0.0061 0.0033 'International Tables Vol C Tables 4.2.6.8 and 6.1.1.4'
O O 0.0106 0.0060 'International Tables Vol C Tables 4.2.6.8 and 6.1.1.4'
F F 0.0171 0.0103 'International Tables Vol C Tables 4.2.6.8 and 6.1.1.4'
Co Co 0.3494 0.9721 'International Tables Vol C Tables 4.2.6.8 and 6.1.1.4'

loop_
_geom_angle_atom_site_label_1
_geom_angle_atom_site_label_2
_geom_angle_atom_site_label_3
_geom_angle
_geom_angle_site_symmetry_1
_geom_angle_site_symmetry_3
_geom_angle_publ_flag
O1 Co1 O2 99.76(7) . . ?
O1 Co1 O3 92.47(8) . . ?
O2 Co1 O3 87.52(8) . . ?
O1 Co1 O4 171.28(7) . . ?
O2 Co1 O4 88.93(8) . . ?
O3 Co1 O4 87.20(8) . . ?
O1 Co1 O5 85.31(7) . . ?
O2 Co1 O5 170.98(7) . . ?
O3 Co1 O5 84.79(8) . . ?
O4 Co1 O5 85.99(7) . . ?
O1 Co1 N1 87.20(7) . . ?
O2 Co1 N1 87.32(8) . . ?
O3 Co1 N1 174.70(8) . . ?
O4 Co1 N1 93.93(8) . . ?
O5 Co1 N1 100.45(8) . . ?
C5 N1 C1 117.0(2) . . ?
C5 N1 Co1 127.1(2) . . ?
C1 N1 Co1 115.9(2) . . ?
O1 N2 C6 116.5(2) . . ?
O1 N2 C13 120.2(2) . . ?
C6 N2 C13 123.3(2) . . ?
N2 O1 Co1 119.85(14) . . ?
C18 O2 Co1 123.6(2) . . ?
C20 O3 Co1 123.1(2) . . ?
C23 O4 Co1 124.7(2) . . ?
C25 O5 Co1 124.5(2) . . ?
N1 C1 C2 123.7(3) . . ?
N1 C1 H1 115.9(20) . . ?
C2 C1 H1 120.4(20) . . ?
C1 C2 C3 118.8(3) . . ?
C1 C2 H2 119.3(22) . . ?
C3 C2 H2 121.9(22) . . ?
C2 C3 C4 118.9(3) . . ?
C2 C3 H3 122.8(25) . . ?
C4 C3 H3 118.3(25) . . ?
C3 C4 C5 119.1(3) . . ?
C3 C4 H4 120.2(22) . . ?
C5 C4 H4 120.7(22) . . ?
N1 C5 C4 122.6(2) . . ?
N1 C5 C6 121.5(2) . . ?
C4 C5 C6 115.9(2) . . ?
N2 C6 C7 112.5(2) . . ?
N2 C6 C5 112.8(2) . . ?
C7 C6 C5 111.2(2) . . ?
N2 C6 H6 105.6(18) . . ?
C7 C6 H6 107.9(18) . . ?
C5 C6 H6 106.4(18) . . ?
C8 C7 C12 119.4(2) . . ?
C8 C7 C6 121.4(2) . . ?
C12 C7 C6 119.2(2) . . ?
C7 C8 C9 120.2(3) . . ?
C7 C8 H8 121.7(20) . . ?
C9 C8 H8 118.2(20) . . ?
C10 C9 C8 120.2(3) . . ?
C10 C9 H9 119.5(22) . . ?
C8 C9 H9 120.4(22) . . ?
C11 C10 C9 120.0(3) . . ?
C11 C10 H10 122.9(21) . . ?
C9 C10 H10 117.0(21) . . ?
C10 C11 C12 120.3(3) . . ?
C10 C11 H11 122.3(23) . . ?
C12 C11 H11 117.4(23) . . ?
C7 C12 C11 119.9(3) . . ?
C7 C12 H12 117.9(20) . . ?
C11 C12 H12 122.2(20) . . ?
N2 C13 C15 108.5(2) . . ?
N2 C13 C16 108.0(2) . . ?
C15 C13 C16 111.3(3) . . ?
N2 C13 C14 107.6(2) . . ?
C15 C13 C14 111.4(3) . . ?
C16 C13 C14 110.0(3) . . ?
C13 C14 H14A 107.5(23) . . ?
C13 C14 H14B 107.9(20) . . ?
H14A C14 H14B 116.4(30) . . ?
C13 C14 H14C 105.2(21) . . ?
H14A C14 H14C 110.5(30) . . ?
H14B C14 H14C 108.8(28) . . ?
C13 C15 H15A 112.9(22) . . ?
C13 C15 H15B 113.6(21) . . ?
H15A C15 H15B 102.9(29) . . ?
C13 C15 H15C 112.6(21) . . ?
H15A C15 H15C 106.4(29) . . ?
H15B C15 H15C 107.8(30) . . ?
C13 C16 H16A 110.1(21) . . ?
C13 C16 H16B 110.5(21) . . ?
H16A C16 H16B 111.5(30) . . ?
C13 C16 H16C 105.4(19) . . ?
H16A C16 H16C 107.3(28) . . ?
H16B C16 H16C 111.8(29) . . ?
F2 C17 F3 107.0(4) . . ?
F2 C17 F1 108.8(3) . . ?
F3 C17 F1 104.9(3) . . ?
F2 C17 C18 111.7(3) . . ?
F3 C17 C18 110.6(3) . . ?
F1 C17 C18 113.5(3) . . ?
O2 C18 C19 128.9(3) . . ?
O2 C18 C17 112.6(3) . . ?
C19 C18 C17 118.5(3) . . ?
C18 C19 C20 121.4(3) . . ?
C18 C19 H19 112.9(25) . . ?
C20 C19 H19 125.7(25) . . ?
O3 C20 C19 128.8(3) . . ?
O3 C20 C21 113.0(3) . . ?
C19 C20 C21 118.2(3) . . ?
F4 C21 F5 106.3(4) . . ?
F4 C21 F6 106.5(3) . . ?
F5 C21 F6 107.0(4) . . ?
F4 C21 C20 111.7(3) . . ?
F5 C21 C20 110.6(3) . . ?
F6 C21 C20 114.3(3) . . ?
F7 C22 F8 109.0(4) . . ?
F7 C22 F9 107.6(4) . . ?
F8 C22 F9 102.9(3) . . ?
F7 C22 C23 111.9(3) . . ?
F8 C22 C23 113.9(3) . . ?
F9 C22 C23 111.1(3) . . ?
O4 C23 C24 128.8(2) . . ?
O4 C23 C22 112.8(2) . . ?
C24 C23 C22 118.4(2) . . ?
C23 C24 C25 121.2(2) . . ?
C23 C24 H24 117.8(22) . . ?
C25 C24 H24 120.9(22) . . ?
O5 C25 C24 128.1(2) . . ?
O5 C25 C26 114.5(2) . . ?
C24 C25 C26 117.3(2) . . ?
F10 C26 F11 106.8(4) . . ?
F10 C26 F12 105.5(3) . . ?
F11 C26 F12 105.8(3) . . ?
F10 C26 C25 110.7(3) . . ?
F11 C26 C25 113.9(3) . . ?
F12 C26 C25 113.4(2) . . ?

loop_
_geom_bond_atom_site_label_1
_geom_bond_atom_site_label_2
_geom_bond_distance
_geom_bond_site_symmetry_2
_geom_bond_publ_flag
Co1 O1 1.973(2) . ?
Co1 O2 2.048(2) . ?
Co1 O3 2.060(2) . ?
Co1 O4 2.060(2) . ?
Co1 O5 2.068(2) . ?
Co1 N1 2.132(2) . ?
N1 C5 1.338(3) . ?
N1 C1 1.360(3) . ?
N2 O1 1.290(2) . ?
N2 C6 1.462(3) . ?
N2 C13 1.494(3) . ?
O2 C18 1.257(3) . ?
O3 C20 1.248(4) . ?
O4 C23 1.257(3) . ?
O5 C25 1.247(3) . ?
C1 C2 1.372(4) . ?
C1 H1 0.93(3) . ?
C2 C3 1.380(5) . ?
C2 H2 0.93(4) . ?
C3 C4 1.384(4) . ?
C3 H3 0.92(4) . ?
C4 C5 1.396(4) . ?
C4 H4 0.95(4) . ?
C5 C6 1.534(3) . ?
C6 C7 1.525(3) . ?
C6 H6 0.92(3) . ?
C7 C8 1.389(4) . ?
C7 C12 1.393(4) . ?
C8 C9 1.391(4) . ?
C8 H8 0.91(3) . ?
C9 C10 1.384(4) . ?
C9 H9 0.93(4) . ?
C10 C11 1.374(5) . ?
C10 H10 0.97(3) . ?
C11 C12 1.396(4) . ?
C11 H11 0.90(4) . ?
C12 H12 0.93(3) . ?
C13 C15 1.523(4) . ?
C13 C16 1.523(4) . ?
C13 C14 1.533(4) . ?
C14 H14A 0.97(4) . ?
C14 H14B 0.94(3) . ?
C14 H14C 1.04(4) . ?
C15 H15A 1.00(4) . ?
C15 H15B 1.00(4) . ?
C15 H15C 0.95(4) . ?
C16 H16A 0.95(4) . ?
C16 H16B 1.00(4) . ?
C16 H16C 1.01(4) . ?
C17 F2 1.298(4) . ?
C17 F3 1.316(4) . ?
C17 F1 1.326(4) . ?
C17 C18 1.537(4) . ?
C18 C19 1.386(5) . ?
C19 C20 1.395(5) . ?
C19 H19 0.93(4) . ?
C20 C21 1.536(5) . ?
C21 F4 1.299(5) . ?
C21 F5 1.310(5) . ?
C21 F6 1.325(5) . ?
C22 F7 1.260(5) . ?
C22 F8 1.319(4) . ?
C22 F9 1.327(5) . ?
C22 C23 1.534(4) . ?
C23 C24 1.380(4) . ?
C24 C25 1.397(4) . ?
C24 H24 0.89(3) . ?
C25 C26 1.533(4) . ?
C26 F10 1.286(4) . ?
C26 F11 1.297(4) . ?
C26 F12 1.301(4) . ?

loop_
_geom_torsion_atom_site_label_1
_geom_torsion_atom_site_label_2
_geom_torsion_atom_site_label_3
_geom_torsion_atom_site_label_4
_geom_torsion
_geom_torsion_site_symmetry_1
_geom_torsion_site_symmetry_2
_geom_torsion_site_symmetry_3
_geom_torsion_site_symmetry_4
_geom_torsion_publ_flag
Co1 N1 C5 C6 1.8(3) . . . . ?
N1 C5 C6 N2 24.8(3) . . . . ?
C5 C6 N2 O1 -65.1(3) . . . . ?
C6 N2 O1 Co1 73.0(2) . . . . ?
N2 O1 Co1 N1 -34.6(2) . . . . ?
O1 Co1 N1 C5 -0.1(2) . . . . ?
N1 C5 C6 C7 -102.6(3) . . . . ?
C5 C6 C7 C8 52.9(3) . . . . ?
C6 C7 C8 C9 -179.9(2) . . . . ?
C7 C8 C9 C10 0.6(4) . . . . ?
C8 C9 C10 C11 -0.2(4) . . . . ?
C9 C10 C11 C12 0.0(5) . . . . ?
C10 C11 C12 C7 -0.1(5) . . . . ?
C11 C12 C7 C8 0.4(4) . . . . ?
C12 C7 C8 C9 -0.7(4) . . . . ?
C3 C4 C5 N1 -0.1(4) . . . . ?
C4 C5 N1 C1 1.7(4) . . . . ?
C5 N1 C1 C2 -2.2(4) . . . . ?
N1 C1 C2 C3 1.0(5) . . . . ?
C1 C2 C3 C4 0.7(5) . . . . ?
C2 C3 C4 C5 -1.1(5) . . . . ?
C3 C4 C5 C6 -179.0(3) . . . . ?
C4 C5 C6 N2 -156.3(2) . . . . ?
C5 C6 N2 C13 115.7(2) . . . . ?
